data_7113604
loop_
_publ_author_name
'Chen, Yao-Lun'
'Sinha, Chittaranjan'
'Chen, I-Chia'
'Liu, Kuan-Lin'
'Chi, Yun'
'Yu, Jen-Kan'
'Chou, Pi-Tai'
'Lu, Tian-Huey'

_publ_section_title
;
 Synthesis and characterization of luminescent osmium(II) carbonyl
 complexes based on chelating dibenzoylmethanate and halide ligands
;
_journal_coden_ASTM CHCOFS
_journal_issue 24
_journal_name_full
;
 Chemical Communications (Cambridge, United Kingdom)
;
_journal_page_first 3046
_journal_page_last 3047
_journal_paper_doi 10.1039/b308340c
_journal_year 2003
_chemical_formula_sum 'C18 H11 I O5 Os'
_chemical_formula_weight 624.37
_space_group_IT_number 14
_symmetry_cell_setting monoclinic
_symmetry_space_group_name_Hall '-P 2yn'
_symmetry_space_group_name_H-M 'P 1 21/n 1'
_atom_sites_solution_hydrogens geom
_atom_sites_solution_primary direct
_atom_sites_solution_secondary difmap
_audit_creation_method SHELXL-97
_cell_angle_alpha 90.00
_cell_angle_beta 93.8630(10)
_cell_angle_gamma 90.00
_cell_formula_units_Z 8
_cell_length_a 9.5934(6)
_cell_length_b 10.4791(7)
_cell_length_c 37.126(2)
_cell_measurement_reflns_used all
_cell_measurement_temperature 293(2)
_cell_volume 3723.8(4)
_computing_cell_refinement 'Bruker SMART'
_computing_data_collection 'Bruker SMART'
_computing_data_reduction 'Bruker SHELXTL'
_computing_molecular_graphics 'ORTEP-3 for windows (Farrugia,1997)'
_computing_publication_material 'Platon99 (Spek,1999)'
_computing_structure_refinement 'SHELXL-97 (Sheldrick, 1997)'
_computing_structure_solution 'SHELXS-97 (Sheldrick, 1997)'
_diffrn_ambient_temperature 293(2)
_diffrn_measured_fraction_theta_full 0.969
_diffrn_measured_fraction_theta_max 0.969
_diffrn_measurement_device_type 'CCD area detector'
_diffrn_measurement_method 'phi and omega scans'
_diffrn_radiation_monochromator graphite
_diffrn_radiation_source 'fine-focus sealed tube'
_diffrn_radiation_type MoK\a
_diffrn_radiation_wavelength 0.71073
_diffrn_reflns_av_R_equivalents 0.0448
_diffrn_reflns_av_sigmaI/netI 0.0689
_diffrn_reflns_limit_h_max 12
_diffrn_reflns_limit_h_min -12
_diffrn_reflns_limit_k_max 13
_diffrn_reflns_limit_k_min -6
_diffrn_reflns_limit_l_max 49
_diffrn_reflns_limit_l_min -49
_diffrn_reflns_number 23439
_diffrn_reflns_theta_full 28.31
_diffrn_reflns_theta_max 28.31
_diffrn_reflns_theta_min 1.10
_exptl_absorpt_coefficient_mu 8.530
_exptl_absorpt_correction_T_max 0.9785
_exptl_absorpt_correction_T_min 0.9129
_exptl_absorpt_correction_type empirical
_exptl_crystal_colour 'Light orange'
_exptl_crystal_density_diffrn 2.227
_exptl_crystal_density_meas ?
_exptl_crystal_density_method 'not measured'
_exptl_crystal_description Irregular
_exptl_crystal_F_000 2304
_exptl_crystal_size_max 0.20
_exptl_crystal_size_mid 0.10
_exptl_crystal_size_min 0.10
_refine_diff_density_max 0.689
_refine_diff_density_min -1.369
_refine_diff_density_rms 0.142
_refine_ls_extinction_method none
_refine_ls_goodness_of_fit_ref 0.965
_refine_ls_hydrogen_treatment mixed
_refine_ls_matrix_type full
_refine_ls_number_parameters 451
_refine_ls_number_reflns 8955
_refine_ls_number_restraints 0
_refine_ls_restrained_S_all 0.965
_refine_ls_R_factor_all 0.0855
_refine_ls_R_factor_gt 0.0450
_refine_ls_shift/su_max 0.002
_refine_ls_shift/su_mean 0.000
_refine_ls_structure_factor_coef Fsqd
_refine_ls_weighting_details 'calc w=1/[\s^2^(Fo^2^)+(0.0359P)^2^+0.0000P] where P=(Fo^2^+2Fc^2^)/3'
_refine_ls_weighting_scheme calc
_refine_ls_wR_factor_gt 0.0772
_refine_ls_wR_factor_ref 0.0848
_reflns_number_gt 5997
_reflns_number_total 8955
_reflns_threshold_expression >2sigma(I)
_cod_duplicate_entry 7103903
_cod_data_source_file b308340c.txt
_cod_data_source_block crst2fnl_complex_(4)
_cod_depositor_comments
;
The following automatic conversions were performed:

'_symmetry_cell_setting' value 'Monoclinic' changed to 'monoclinic'
according to
/usr/data/users/saulius/automatic-downloads/retrospective/RSC/lib/dictionaries/cif_core.dic
dictionary named 'cif_core.dic' version 2.4.2 from 2011-04-26.

Automatic conversion script
Id: cif_fix_values 2281 2013-09-26 08:29:07Z andrius 

The following automatic conversions were performed:

'_exptl_crystal_density_meas' value 'not measured' was changed to '?'
- the value is perceived as not measured.

Automatic conversion script
Id: cif_fix_values 3008 2015-01-20 13:52:24Z robertas 
;
_cod_original_cell_volume 3723.9(4)
_cod_original_sg_symbol_H-M P2(1)/n
_cod_database_code 7113604

loop_
_symmetry_equiv_pos_as_xyz
'x, y, z'
'-x+1/2, y+1/2, -z+1/2'
'-x, -y, -z'
'x-1/2, -y-1/2, z-1/2'

loop_
_atom_site_label
_atom_site_type_symbol
_atom_site_fract_x
_atom_site_fract_y
_atom_site_fract_z
_atom_site_U_iso_or_equiv
_atom_site_adp_type
_atom_site_occupancy
_atom_site_symmetry_multiplicity
_atom_site_calc_flag
_atom_site_refinement_flags
Os1 Os 0.78625(3) 0.85602(3) 0.518206(7) 0.04312(9) Uani 1 1 d .
Os2 Os 0.64548(3) 0.52122(3) 0.288516(7) 0.04478(9) Uani 1 1 d .
I1 I 0.59473(5) 0.94967(6) 0.562137(14) 0.06130(15) Uani 1 1 d .
I2 I 0.85051(6) 0.34057(5) 0.292530(14) 0.06302(15) Uani 1 1 d .
O1 O 0.7662(5) 1.1066(5) 0.47696(14) 0.0601(14) Uani 1 1 d .
O2 O 1.0168(6) 0.7538(6) 0.47356(16) 0.0714(16) Uani 1 1 d .
O3 O 0.5599(6) 0.7371(6) 0.46777(15) 0.0793(18) Uani 1 1 d .
O4 O 0.9370(4) 0.9365(4) 0.55452(11) 0.0419(11) Uani 1 1 d .
O5 O 0.7908(5) 0.6925(4) 0.55028(12) 0.0486(12) Uani 1 1 d .
O21 O 0.6378(7) 0.5017(5) 0.20679(14) 0.0723(17) Uani 1 1 d .
O22 O 0.8772(6) 0.7173(6) 0.29107(15) 0.0725(17) Uani 1 1 d .
O23 O 0.4176(7) 0.7231(6) 0.28715(19) 0.093(2) Uani 1 1 d .
O24 O 0.5008(5) 0.3742(4) 0.28940(12) 0.0496(12) Uani 1 1 d .
O25 O 0.6594(5) 0.5184(5) 0.34397(11) 0.0499(12) Uani 1 1 d .
C1 C 0.7719(7) 1.0123(7) 0.49138(19) 0.0472(18) Uani 1 1 d .
C2 C 0.9304(8) 0.7887(7) 0.48983(19) 0.0493(19) Uani 1 1 d .
C3 C 0.6455(8) 0.7843(7) 0.48607(18) 0.0519(19) Uani 1 1 d .
C4 C 0.9894(7) 0.8826(7) 0.58382(18) 0.0428(16) Uani 1 1 d .
C5 C 1.0996(7) 0.9615(7) 0.60352(17) 0.0423(16) Uani 1 1 d .
C6 C 1.0814(8) 1.0928(7) 0.6033(2) 0.059(2) Uani 1 1 d .
H6 H 1.0003 1.1287 0.5926 0.071 Uiso 1 1 calc R
C7 C 1.1838(12) 1.1688(9) 0.6191(2) 0.091(3) Uani 1 1 d .
H7 H 1.1710 1.2567 0.6195 0.109 Uiso 1 1 calc R
C8 C 1.3069(10) 1.1167(9) 0.6347(2) 0.081(3) Uani 1 1 d .
H8 H 1.3785 1.1689 0.6443 0.097 Uiso 1 1 calc R
C9 C 1.3194(8) 0.9883(9) 0.6355(2) 0.062(2) Uani 1 1 d .
H9 H 1.4000 0.9531 0.6467 0.075 Uiso 1 1 calc R
C10 C 1.2212(7) 0.9091(8) 0.6208(2) 0.057(2) Uani 1 1 d .
H10 H 1.2335 0.8211 0.6221 0.069 Uiso 1 1 calc R
C11 C 0.9524(7) 0.7671(8) 0.59736(17) 0.0494(19) Uani 1 1 d .
H11 H 0.9945 0.7442 0.6197 0.059 Uiso 1 1 calc R
C12 C 0.8570(7) 0.6794(7) 0.58094(17) 0.0447(17) Uani 1 1 d .
C13 C 0.8278(6) 0.5564(6) 0.60041(17) 0.0345(15) Uani 1 1 d .
C14 C 0.8614(8) 0.5333(8) 0.63645(17) 0.054(2) Uani 1 1 d .
H14 H 0.9064 0.5963 0.6505 0.065 Uiso 1 1 calc R
C15 C 0.8298(9) 0.4185(9) 0.6520(2) 0.071(3) Uani 1 1 d .
H15 H 0.8553 0.4038 0.6763 0.086 Uiso 1 1 calc R
C16 C 0.7609(9) 0.3265(8) 0.6319(2) 0.074(3) Uani 1 1 d .
H16 H 0.7389 0.2499 0.6428 0.089 Uiso 1 1 calc R
C17 C 0.7241(10) 0.3434(8) 0.5967(2) 0.075(3) Uani 1 1 d .
H17 H 0.6780 0.2789 0.5835 0.090 Uiso 1 1 calc R
C18 C 0.7552(8) 0.4585(7) 0.5801(2) 0.058(2) Uani 1 1 d .
H18 H 0.7287 0.4713 0.5558 0.069 Uiso 1 1 calc R
C21 C 0.6421(8) 0.5126(7) 0.2380(2) 0.054(2) Uani 1 1 d .
C22 C 0.7889(9) 0.6475(7) 0.2893(2) 0.0532(19) Uani 1 1 d .
C23 C 0.5010(10) 0.6460(8) 0.2874(2) 0.064(2) Uani 1 1 d .
C24 C 0.4665(7) 0.3131(7) 0.31752(18) 0.0493(19) Uani 1 1 d .
C25 C 0.3765(7) 0.1998(6) 0.30859(18) 0.0426(16) Uani 1 1 d .
C26 C 0.3830(8) 0.1381(8) 0.27627(19) 0.059(2) Uani 1 1 d .
H26 H 0.4430 0.1693 0.2597 0.071 Uiso 1 1 calc R
C27 C 0.3041(9) 0.0320(9) 0.2675(2) 0.069(2) Uani 1 1 d .
H27 H 0.3099 -0.0074 0.2452 0.083 Uiso 1 1 calc R
C28 C 0.2155(9) -0.0156(8) 0.2923(2) 0.066(2) Uani 1 1 d .
H28 H 0.1634 -0.0890 0.2872 0.079 Uiso 1 1 calc R
C29 C 0.2061(9) 0.0461(8) 0.3240(2) 0.064(2) Uani 1 1 d .
H29 H 0.1438 0.0168 0.3402 0.077 Uiso 1 1 calc R
C30 C 0.2862(7) 0.1505(8) 0.33246(19) 0.056(2) Uani 1 1 d .
H30 H 0.2799 0.1894 0.3548 0.067 Uiso 1 1 calc R
C31 C 0.5127(7) 0.3358(7) 0.35234(18) 0.0489(18) Uani 1 1 d .
H31 H 0.4819 0.2815 0.3699 0.059 Uiso 1 1 calc R
C32 C 0.6055(7) 0.4373(7) 0.36396(18) 0.0479(19) Uani 1 1 d .
C33 C 0.6617(6) 0.4396(6) 0.40234(17) 0.0356(15) Uani 1 1 d .
C34 C 0.5860(8) 0.4033(8) 0.4312(2) 0.057(2) Uani 1 1 d .
H34 H 0.4955 0.3728 0.4266 0.068 Uiso 1 1 calc R
C35 C 0.6413(9) 0.4113(9) 0.4663(2) 0.072(3) Uani 1 1 d .
H35 H 0.5884 0.3890 0.4854 0.087 Uiso 1 1 calc R
C36 C 0.7770(9) 0.4532(8) 0.4724(2) 0.064(2) Uani 1 1 d .
H36 H 0.8174 0.4539 0.4958 0.077 Uiso 1 1 calc R
C37 C 0.8531(8) 0.4935(8) 0.4451(2) 0.058(2) Uani 1 1 d .
H37 H 0.9429 0.5257 0.4497 0.069 Uiso 1 1 calc R
C38 C 0.7923(8) 0.4850(6) 0.4101(2) 0.0505(18) Uani 1 1 d .
H38 H 0.8438 0.5118 0.3911 0.061 Uiso 1 1 calc R

loop_
_atom_site_aniso_label
_atom_site_aniso_U_11
_atom_site_aniso_U_22
_atom_site_aniso_U_33
_atom_site_aniso_U_23
_atom_site_aniso_U_13
_atom_site_aniso_U_12
Os1 0.04413(16) 0.04374(17) 0.04056(15) 0.00820(13) -0.00397(12) -0.00335(14)
Os2 0.06027(19) 0.03477(15) 0.03990(15) 0.00618(13) 0.00774(13) -0.00092(14)
I1 0.0541(3) 0.0666(4) 0.0637(3) 0.0068(3) 0.0085(3) 0.0065(3)
I2 0.0753(4) 0.0486(3) 0.0632(3) -0.0095(3) -0.0093(3) 0.0128(3)
O1 0.059(3) 0.059(4) 0.061(3) 0.025(3) -0.001(3) 0.002(3)
O2 0.069(4) 0.075(4) 0.072(4) 0.000(3) 0.015(3) 0.007(3)
O3 0.077(4) 0.073(4) 0.085(4) 0.011(3) -0.025(3) -0.019(4)
O4 0.047(3) 0.037(3) 0.041(3) 0.004(2) -0.004(2) -0.005(2)
O5 0.064(3) 0.039(3) 0.042(3) 0.012(2) -0.008(2) -0.003(2)
O21 0.116(5) 0.051(4) 0.051(3) 0.009(3) 0.019(3) 0.004(3)
O22 0.078(4) 0.068(4) 0.072(4) 0.000(3) 0.010(3) -0.022(4)
O23 0.106(5) 0.067(4) 0.108(5) 0.009(4) 0.029(4) 0.030(4)
O24 0.068(3) 0.032(3) 0.048(3) 0.004(2) 0.002(2) -0.011(2)
O25 0.072(3) 0.047(3) 0.030(2) -0.004(2) -0.001(2) -0.004(3)
C1 0.040(4) 0.050(5) 0.049(4) 0.015(4) -0.012(3) 0.001(4)
C2 0.067(5) 0.038(4) 0.040(4) 0.007(3) -0.016(4) -0.008(4)
C3 0.063(5) 0.053(5) 0.039(4) 0.020(4) -0.007(4) -0.019(4)
C4 0.039(4) 0.044(4) 0.046(4) 0.008(3) 0.006(3) 0.002(3)
C5 0.051(4) 0.042(4) 0.033(3) 0.006(3) 0.003(3) -0.002(4)
C6 0.064(5) 0.037(4) 0.076(6) 0.004(4) -0.011(4) 0.002(4)
C7 0.144(9) 0.054(6) 0.069(6) -0.004(5) -0.029(6) -0.019(6)
C8 0.097(7) 0.065(6) 0.080(6) -0.005(5) -0.012(6) -0.041(6)
C9 0.048(5) 0.069(6) 0.068(5) -0.003(5) -0.007(4) -0.012(4)
C10 0.044(4) 0.061(5) 0.066(5) -0.004(4) 0.000(4) -0.001(4)
C11 0.043(4) 0.076(6) 0.028(3) 0.001(4) 0.001(3) -0.003(4)
C12 0.044(4) 0.056(5) 0.035(4) 0.009(3) 0.015(3) 0.009(4)
C13 0.027(3) 0.028(3) 0.049(4) 0.000(3) 0.010(3) -0.008(3)
C14 0.059(5) 0.068(5) 0.033(4) 0.004(4) -0.006(3) 0.003(4)
C15 0.079(6) 0.066(6) 0.067(5) 0.033(5) -0.014(5) -0.005(5)
C16 0.093(6) 0.061(6) 0.068(6) 0.033(5) -0.001(5) -0.033(5)
C17 0.105(7) 0.052(5) 0.065(6) 0.009(5) -0.001(5) -0.029(5)
C18 0.072(5) 0.054(5) 0.048(4) -0.004(4) 0.010(4) -0.009(4)
C21 0.067(5) 0.045(4) 0.051(4) 0.025(4) 0.021(4) -0.006(4)
C22 0.068(5) 0.040(5) 0.053(5) 0.006(4) 0.013(4) 0.020(4)
C23 0.093(7) 0.050(5) 0.052(5) -0.002(4) 0.027(5) -0.024(5)
C24 0.049(4) 0.051(5) 0.046(4) 0.016(4) -0.014(3) 0.004(4)
C25 0.051(4) 0.033(4) 0.044(4) 0.009(3) 0.004(3) 0.011(3)
C26 0.072(5) 0.064(5) 0.043(4) -0.009(4) 0.016(4) -0.015(5)
C27 0.089(6) 0.073(6) 0.047(4) -0.009(4) 0.005(4) -0.024(5)
C28 0.067(5) 0.039(5) 0.088(6) -0.006(5) -0.014(5) -0.012(4)
C29 0.067(5) 0.050(5) 0.075(6) -0.011(5) 0.013(4) -0.024(4)
C30 0.062(5) 0.065(5) 0.043(4) -0.007(4) 0.014(4) -0.002(4)
C31 0.051(4) 0.048(5) 0.046(4) 0.001(4) -0.008(3) 0.003(4)
C32 0.054(4) 0.051(5) 0.039(4) 0.013(4) 0.010(3) 0.029(4)
C33 0.036(4) 0.030(4) 0.041(4) 0.000(3) 0.007(3) 0.004(3)
C34 0.056(5) 0.061(5) 0.055(5) 0.003(4) 0.013(4) -0.009(4)
C35 0.082(6) 0.079(7) 0.057(5) 0.030(5) 0.012(5) -0.010(5)
C36 0.079(6) 0.069(6) 0.042(4) -0.010(4) -0.013(4) -0.005(5)
C37 0.041(4) 0.064(6) 0.067(5) -0.007(4) 0.000(4) -0.003(4)
C38 0.057(5) 0.032(4) 0.062(5) -0.006(4) 0.003(4) -0.013(4)

loop_
_atom_type_symbol
_atom_type_description
_atom_type_scat_dispersion_real
_atom_type_scat_dispersion_imag
_atom_type_scat_source
C C 0.0033 0.0016 'International Tables Vol C Tables 4.2.6.8 and 6.1.1.4'
H H 0.0000 0.0000 'International Tables Vol C Tables 4.2.6.8 and 6.1.1.4'
O O 0.0106 0.0060 'International Tables Vol C Tables 4.2.6.8 and 6.1.1.4'
Os Os -1.2165 7.6030 'International Tables Vol C Tables 4.2.6.8 and 6.1.1.4'
I I -0.4742 1.8119 'International Tables Vol C Tables 4.2.6.8 and 6.1.1.4'

loop_
_geom_angle_atom_site_label_1
_geom_angle_atom_site_label_2
_geom_angle_atom_site_label_3
_geom_angle
C3 Os1 C1 89.4(3)
C3 Os1 C2 91.0(3)
C1 Os1 C2 93.3(3)
C3 Os1 O5 91.2(2)
C1 Os1 O5 175.3(3)
C2 Os1 O5 91.3(2)
C3 Os1 O4 178.4(3)
C1 Os1 O4 90.7(2)
C2 Os1 O4 90.5(2)
O5 Os1 O4 88.64(17)
C3 Os1 I1 92.3(2)
C1 Os1 I1 88.6(2)
C2 Os1 I1 176.24(19)
O5 Os1 I1 86.73(13)
O4 Os1 I1 86.19(12)
C21 Os2 C23 92.7(3)
C21 Os2 C22 90.8(3)
C23 Os2 C22 92.7(3)
C21 Os2 O25 175.5(3)
C23 Os2 O25 91.7(3)
C22 Os2 O25 89.7(3)
C21 Os2 O24 90.8(3)
C23 Os2 O24 91.4(3)
C22 Os2 O24 175.6(2)
O25 Os2 O24 88.40(19)
C21 Os2 I2 89.2(2)
C23 Os2 I2 178.0(2)
C22 Os2 I2 87.9(2)
O25 Os2 I2 86.41(14)
O24 Os2 I2 87.97(13)
C4 O4 Os1 125.3(4)
C12 O5 Os1 126.1(5)
C24 O24 Os2 126.2(4)
C32 O25 Os2 126.7(5)
O1 C1 Os1 177.0(7)
O2 C2 Os1 177.4(7)
O3 C3 Os1 177.1(6)
O4 C4 C11 126.7(6)
O4 C4 C5 113.1(6)
C11 C4 C5 120.2(6)
C6 C5 C10 119.4(7)
C6 C5 C4 117.5(6)
C10 C5 C4 123.1(7)
C7 C6 C5 119.3(8)
C6 C7 C8 121.1(9)
C9 C8 C7 118.1(8)
C10 C9 C8 123.2(8)
C9 C10 C5 118.8(8)
C4 C11 C12 126.7(6)
O5 C12 C11 126.0(6)
O5 C12 C13 115.0(6)
C11 C12 C13 119.1(6)
C14 C13 C18 117.5(6)
C14 C13 C12 125.1(6)
C18 C13 C12 117.3(6)
C13 C14 C15 121.2(7)
C16 C15 C14 119.9(7)
C17 C16 C15 121.8(8)
C16 C17 C18 119.6(8)
C17 C18 C13 119.9(7)
O21 C21 Os2 176.9(7)
O22 C22 Os2 176.2(7)
O23 C23 Os2 178.0(8)
O24 C24 C31 126.9(7)
O24 C24 C25 113.0(6)
C31 C24 C25 119.8(7)
C26 C25 C30 117.0(7)
C26 C25 C24 120.7(7)
C30 C25 C24 122.3(6)
C25 C26 C27 122.3(7)
C26 C27 C28 119.0(8)
C29 C28 C27 119.1(8)
C28 C29 C30 121.1(8)
C29 C30 C25 121.4(7)
C24 C31 C32 124.9(7)
O25 C32 C31 126.4(6)
O25 C32 C33 114.5(7)
C31 C32 C33 118.5(6)
C38 C33 C34 117.3(6)
C38 C33 C32 118.6(6)
C34 C33 C32 124.0(6)
C35 C34 C33 121.7(7)
C34 C35 C36 118.3(7)
C37 C36 C35 121.9(7)
C36 C37 C38 117.7(7)
C33 C38 C37 123.0(7)

loop_
_geom_bond_atom_site_label_1
_geom_bond_atom_site_label_2
_geom_bond_distance
Os1 C3 1.896(8)
Os1 C1 1.917(7)
Os1 C2 1.928(9)
Os1 O5 2.085(4)
Os1 O4 2.087(4)
Os1 I1 2.7208(6)
Os2 C21 1.878(8)
Os2 C23 1.904(10)
Os2 C22 1.907(9)
Os2 O25 2.054(4)
Os2 O24 2.075(4)
Os2 I2 2.7268(6)
O1 C1 1.123(8)
O2 C2 1.120(8)
O3 C3 1.143(8)
O4 C4 1.297(7)
O5 C12 1.273(7)
O21 C21 1.161(8)
O22 C22 1.118(9)
O23 C23 1.137(10)
O24 C24 1.286(8)
O25 C32 1.262(8)
C4 C11 1.367(10)
C4 C5 1.494(9)
C5 C6 1.387(9)
C5 C10 1.404(9)
C6 C7 1.366(11)
C7 C8 1.390(13)
C8 C9 1.351(12)
C9 C10 1.344(10)
C11 C12 1.407(9)
C12 C13 1.513(9)
C13 C14 1.377(9)
C13 C18 1.426(9)
C14 C15 1.377(10)
C15 C16 1.364(11)
C16 C17 1.340(11)
C17 C18 1.396(10)
C24 C31 1.359(9)
C24 C25 1.493(10)
C25 C26 1.368(9)
C25 C30 1.381(9)
C26 C27 1.372(10)
C27 C28 1.389(11)
C28 C29 1.349(11)
C29 C30 1.362(10)
C31 C32 1.434(10)
C32 C33 1.489(9)
C33 C38 1.353(9)
C33 C34 1.386(9)
C34 C35 1.377(10)
C35 C36 1.378(11)
C36 C37 1.354(11)
C37 C38 1.393(9)
